data_2242303
loop_
_publ_author_name
'Yennawar, Hemant P.'
'Noble, Duncan J.'
'Silverberg, Lee J.'

_publ_section_title
;
 Crystal structure of
 (1<i>S</i>,2<i>S</i>,5<i>R</i>)-5-acetylamino-4-oxo-2,3-diphenyl-1,3-thiazinan-1-ium-1-olate
;
_journal_coeditor_code ZS2387
_journal_issue 10
_journal_name_full 'Acta Crystallographica Section E'
_journal_page_first 1417
_journal_page_last 1420
_journal_paper_doi 10.1107/S2056989017012488
_journal_volume 73
_journal_year 2017
_chemical_formula_iupac 'C18 H18 N2 O3 S'
_chemical_formula_moiety 'C18 H18 N2 O3 S'
_chemical_formula_sum 'C18 H18 N2 O3 S'
_chemical_formula_weight 342.40
_chemical_melting_point_gt 449
_chemical_melting_point_lt 452
_chemical_name_common
;
(1<i>S</i>,2<i>S</i>,5<i>R</i>)-5-(acetylamino)-4-oxo-2,3-diphenyl-1,3-\
thiazinan-1-ium-1-olate
;
_chemical_name_systematic (1<i>S</i>,2<i>S</i>,5<i>R</i>)-5-Acetylamino-4-oxo-2,3-diphenyl-1,3-thiazinan-1-ium-1-olate
_space_group_crystal_system monoclinic
_space_group_IT_number 4
_space_group_name_Hall 'P 2yb'
_space_group_name_H-M_alt 'P 1 21 1'
_symmetry_space_group_name_Hall 'P 2yb'
_symmetry_space_group_name_H-M 'P 1 21 1'
_atom_sites_solution_hydrogens geom
_atom_sites_solution_primary direct
_atom_sites_solution_secondary difmap
_audit_creation_method
;
Olex2 1.2
(compiled 2017.03.28 svn.r3405 for OlexSys, GUI svn.r5337)
;
_cell_angle_alpha 90.00
_cell_angle_beta 103.104(9)
_cell_angle_gamma 90.00
_cell_formula_units_Z 4
_cell_length_a 12.872(6)
_cell_length_b 10.139(5)
_cell_length_c 13.460(6)
_cell_measurement_reflns_used 7433
_cell_measurement_temperature 298(2)
_cell_measurement_theta_max 28.178
_cell_measurement_theta_min 2.493
_cell_volume 1710.9(14)
_computing_cell_refinement
;
SAINT (Bruker, 2016)
;
_computing_data_collection
;
SMART (Bruker, 2016)
;
_computing_data_reduction
;
SAINT (Bruker, 2016)
;
_computing_molecular_graphics
;
OLEX2 (Dolomanov <i>et al.</i>,  2009)
;
_computing_publication_material
;
OLEX2 (Dolomanov <i>et al.</i>,  2009)
;
_computing_structure_refinement
;
SHELXL97 (Sheldrick, 2008)
;
_computing_structure_solution
;
SHELXS97 (Sheldrick, 2008)
;
_diffrn_ambient_temperature 298(2)
_diffrn_measured_fraction_theta_full 0.980
_diffrn_measured_fraction_theta_max 0.980
_diffrn_measurement_device_type 'Bruker SCD area detector'
_diffrn_measurement_method '\f and \w scans'
_diffrn_radiation_monochromator graphite
_diffrn_radiation_type MoK\a
_diffrn_radiation_wavelength 0.71073
_diffrn_reflns_av_R_equivalents 0.0311
_diffrn_reflns_limit_h_max 17
_diffrn_reflns_limit_h_min -16
_diffrn_reflns_limit_k_max 13
_diffrn_reflns_limit_k_min -13
_diffrn_reflns_limit_l_max 17
_diffrn_reflns_limit_l_min -17
_diffrn_reflns_number 15296
_diffrn_reflns_theta_full 28.23
_diffrn_reflns_theta_max 28.23
_diffrn_reflns_theta_min 1.98
_exptl_absorpt_coefficient_mu 0.207
_exptl_absorpt_correction_T_max 0.900
_exptl_absorpt_correction_T_min 0.309
_exptl_absorpt_correction_type multi-scan
_exptl_absorpt_process_details
;
(SADABS; Bruker, 2016)
;
_exptl_crystal_colour colorless
_exptl_crystal_density_diffrn 1.329
_exptl_crystal_density_method 'not measured'
_exptl_crystal_description block
_exptl_crystal_F_000 720
_exptl_crystal_size_max 0.23
_exptl_crystal_size_mid 0.20
_exptl_crystal_size_min 0.19
_refine_diff_density_max 0.367
_refine_diff_density_min -0.266
_refine_ls_abs_structure_details
;
Flack (1983), 4160 Friedel pairs
;
_refine_ls_abs_structure_Flack 0.07(6)
_refine_ls_extinction_method none
_refine_ls_goodness_of_fit_ref 1.024
_refine_ls_hydrogen_treatment mixed
_refine_ls_matrix_type full
_refine_ls_number_parameters 443
_refine_ls_number_reflns 8079
_refine_ls_number_restraints 1
_refine_ls_restrained_S_all 1.024
_refine_ls_R_factor_all 0.0562
_refine_ls_R_factor_gt 0.0489
_refine_ls_shift/su_max 0.001
_refine_ls_shift/su_mean 0.000
_refine_ls_structure_factor_coef Fsqd
_refine_ls_weighting_details 'calc w=1/[\s^2^(Fo^2^)+(0.0745P)^2^] where P=(Fo^2^+2Fc^2^)/3'
_refine_ls_weighting_scheme calc
_refine_ls_wR_factor_gt 0.1204
_refine_ls_wR_factor_ref 0.1276
_reflns_number_gt 6949
_reflns_number_total 8079
_reflns_threshold_expression I>2\s(I)
_cod_data_source_file zs2387sup1.cif
_cod_data_source_block I
_cod_original_cell_volume 1710.8(14)
_cod_database_code 2242303

loop_
_space_group_symop_id
_space_group_symop_operation_xyz
1 'x, y, z'
2 '-x, y+1/2, -z'

loop_
_atom_site_type_symbol
_atom_site_label
_atom_site_fract_x
_atom_site_fract_y
_atom_site_fract_z
_atom_site_U_iso_or_equiv
_atom_site_adp_type
_atom_site_calc_flag
_atom_site_occupancy
C C1A 0.79355(19) 0.2939(3) 0.48969(16) 0.0397(5) Uani d 1
H H1A 0.7893 0.2095 0.5241 0.048 Uiso calc 1
C C2A 0.86711(19) 0.3246(3) 0.33058(17) 0.0393(5) Uani d 1
C C3A 0.93950(18) 0.4386(2) 0.37719(15) 0.0344(5) Uani d 1
H H3A 1.0109 0.4009 0.4010 0.041 Uiso calc 1
C C4A 0.91189(19) 0.5047(2) 0.46957(15) 0.0356(5) Uani d 1
H H4AA 0.8426 0.5468 0.4499 0.043 Uiso calc 1
H H4AB 0.9645 0.5718 0.4964 0.043 Uiso calc 1
C C5A 0.69426(19) 0.3706(3) 0.49564(17) 0.0431(5) Uani d 1
C C6A 0.6572(2) 0.3596(4) 0.5857(2) 0.0598(8) Uani d 1
H H6A 0.6895 0.3011 0.6365 0.072 Uiso calc 1
C C7A 0.5723(3) 0.4365(5) 0.5981(2) 0.0759(11) Uani d 1
H H7A 0.5479 0.4297 0.6579 0.091 Uiso calc 1
C C8A 0.5243(3) 0.5217(5) 0.5243(3) 0.0763(10) Uani d 1
H H8A 0.4674 0.5728 0.5340 0.092 Uiso calc 1
C C9A 0.5592(2) 0.5335(4) 0.4343(2) 0.0636(8) Uani d 1
H H9A 0.5262 0.5926 0.3841 0.076 Uiso calc 1
C C10A 0.6433(2) 0.4567(3) 0.4200(2) 0.0497(6) Uani d 1
H H10A 0.6658 0.4627 0.3592 0.060 Uiso calc 1
C C11A 0.7454(2) 0.1476(2) 0.34101(17) 0.0398(5) Uani d 1
C C16A 0.7794(2) 0.0238(3) 0.3750(2) 0.0563(7) Uani d 1
H H16A 0.8400 0.0136 0.4273 0.068 Uiso calc 1
C C15A 0.7227(3) -0.0862(3) 0.3309(3) 0.0719(10) Uani d 1
H H15A 0.7447 -0.1701 0.3546 0.086 Uiso calc 1
C C14A 0.6350(3) -0.0716(4) 0.2531(3) 0.0709(10) Uani d 1
H H14A 0.5983 -0.1455 0.2228 0.085 Uiso calc 1
C C13A 0.6014(3) 0.0507(4) 0.2197(3) 0.0734(10) Uani d 1
H H13A 0.5411 0.0602 0.1671 0.088 Uiso calc 1
C C12A 0.6561(2) 0.1616(4) 0.2634(2) 0.0588(7) Uani d 1
H H12A 0.6325 0.2453 0.2403 0.071 Uiso calc 1
C C17A 0.8618(2) 0.5983(3) 0.2465(2) 0.0487(6) Uani d 1
C C18A 0.8817(3) 0.7020(4) 0.1734(3) 0.0784(11) Uani d 1
H H18A 0.9497 0.7427 0.1999 0.118 Uiso calc 1
H H18B 0.8266 0.7676 0.1648 0.118 Uiso calc 1
H H18C 0.8814 0.6621 0.1087 0.118 Uiso calc 1
N N1A 0.80481(17) 0.26229(19) 0.38641(14) 0.0384(4) Uani d 1
N N2A 0.94797(16) 0.5352(2) 0.29910(14) 0.0392(4) Uani d 1
H H2A 1.014(2) 0.561(3) 0.2912(19) 0.036(7) Uiso d 1
O O1A 1.00529(16) 0.2968(2) 0.56800(15) 0.0581(5) Uani d 1
O O2A 0.87065(18) 0.2840(2) 0.24629(13) 0.0615(6) Uani d 1
O O3A 0.77158(16) 0.5727(3) 0.25622(17) 0.0702(7) Uani d 1
S S1A 0.91010(5) 0.38151(6) 0.56562(4) 0.04051(15) Uani d 1
C C1B 0.22990(19) 0.4488(2) 0.06076(17) 0.0389(5) Uani d 1
H H1B 0.2075 0.3562 0.0584 0.047 Uiso calc 1
C C2B 0.16558(17) 0.6316(2) 0.16162(17) 0.0357(5) Uani d 1
C C3B 0.13964(19) 0.7241(3) 0.06778(18) 0.0410(5) Uani d 1
H H3B 0.0625 0.7164 0.0407 0.049 Uiso calc 1
C C4B 0.1904(2) 0.6890(3) -0.02038(17) 0.0418(5) Uani d 1
H H4BA 0.2672 0.6983 0.0009 0.050 Uiso calc 1
H H4BB 0.1649 0.7488 -0.0769 0.050 Uiso calc 1
C C5B 0.34898(18) 0.4469(3) 0.06755(16) 0.0377(5) Uani d 1
C C6B 0.3913(2) 0.3500(3) 0.0150(2) 0.0528(7) Uani d 1
H H6B 0.3468 0.2870 -0.0229 0.063 Uiso calc 1
C C7B 0.4994(3) 0.3473(3) 0.0189(2) 0.0615(8) Uani d 1
H H7B 0.5269 0.2836 -0.0177 0.074 Uiso calc 1
C C8B 0.5669(2) 0.4381(4) 0.0764(2) 0.0578(7) Uani d 1
H H8B 0.6397 0.4350 0.0791 0.069 Uiso calc 1
C C9B 0.5264(2) 0.5332(3) 0.1298(2) 0.0499(6) Uani d 1
H H9B 0.5721 0.5941 0.1692 0.060 Uiso calc 1
C C10B 0.4174(2) 0.5390(3) 0.12537(18) 0.0424(5) Uani d 1
H H10B 0.3903 0.6043 0.1609 0.051 Uiso calc 1
C C11B 0.2058(2) 0.4150(2) 0.23392(18) 0.0419(5) Uani d 1
C C12B 0.2934(3) 0.4162(4) 0.3126(2) 0.0722(10) Uani d 1
H H12B 0.3466 0.4787 0.3143 0.087 Uiso calc 1
C C13B 0.3032(4) 0.3236(5) 0.3903(3) 0.0893(13) Uani d 1
H H13B 0.3635 0.3232 0.4436 0.107 Uiso calc 1
C C14B 0.2239(3) 0.2330(4) 0.3880(3) 0.0775(11) Uani d 1
H H14B 0.2307 0.1705 0.4397 0.093 Uiso calc 1
C C15B 0.1358(3) 0.2339(3) 0.3110(3) 0.0669(9) Uani d 1
H H15B 0.0818 0.1729 0.3107 0.080 Uiso calc 1
C C16B 0.1249(2) 0.3260(3) 0.2317(2) 0.0505(6) Uani d 1
H H16B 0.0644 0.3268 0.1787 0.061 Uiso calc 1
C C17B 0.2575(2) 0.9072(3) 0.13509(19) 0.0458(6) Uani d 1
C C18B 0.2671(4) 1.0542(3) 0.1506(3) 0.0763(10) Uani d 1
H H18D 0.3007 1.0727 0.2204 0.114 Uiso calc 1
H H18E 0.1974 1.0932 0.1342 0.114 Uiso calc 1
H H18F 0.3095 1.0903 0.1069 0.114 Uiso calc 1
N N1B 0.19754(16) 0.5070(2) 0.14898(14) 0.0381(4) Uani d 1
N N2B 0.15836(19) 0.8610(2) 0.09612(17) 0.0469(5) Uani d 1
H H2B 0.110(2) 0.910(3) 0.089(2) 0.042(8) Uiso d 1
O O1B 0.04145(15) 0.5076(3) -0.06247(17) 0.0666(6) Uani d 1
O O2B 0.14719(15) 0.66808(19) 0.24289(14) 0.0484(4) Uani d 1
O O3B 0.33503(15) 0.83467(19) 0.15418(15) 0.0530(5) Uani d 1
S S1B 0.15756(5) 0.52300(7) -0.06050(4) 0.04663(17) Uani d 1

loop_
_atom_site_aniso_label
_atom_site_aniso_U_11
_atom_site_aniso_U_22
_atom_site_aniso_U_33
_atom_site_aniso_U_12
_atom_site_aniso_U_13
_atom_site_aniso_U_23
C1A 0.0472(13) 0.0435(13) 0.0292(10) -0.0069(11) 0.0101(9) -0.0013(9)
C2A 0.0442(12) 0.0432(13) 0.0316(10) -0.0011(10) 0.0108(9) -0.0049(9)
C3A 0.0338(11) 0.0389(12) 0.0300(10) -0.0003(9) 0.0065(8) -0.0027(9)
C4A 0.0397(11) 0.0343(12) 0.0319(9) 0.0014(9) 0.0062(9) -0.0056(8)
C5A 0.0441(12) 0.0518(14) 0.0355(11) -0.0110(12) 0.0135(10) -0.0064(11)
C6A 0.0595(16) 0.083(2) 0.0409(13) -0.0101(16) 0.0195(12) -0.0040(14)
C7A 0.0571(18) 0.125(3) 0.0529(16) -0.0064(19) 0.0280(15) -0.0207(19)
C8A 0.0464(17) 0.110(3) 0.073(2) 0.0079(19) 0.0156(15) -0.025(2)
C9A 0.0417(14) 0.084(2) 0.0621(16) 0.0076(16) 0.0050(12) -0.0074(17)
C10A 0.0429(13) 0.0638(18) 0.0428(12) -0.0026(13) 0.0106(10) -0.0038(12)
C11A 0.0426(13) 0.0425(13) 0.0367(11) -0.0081(11) 0.0137(9) -0.0063(10)
C16A 0.0598(17) 0.0445(15) 0.0607(16) -0.0018(14) 0.0055(13) -0.0077(13)
C15A 0.100(3) 0.0442(18) 0.076(2) -0.0166(17) 0.029(2) -0.0106(14)
C14A 0.084(2) 0.070(2) 0.0665(19) -0.0399(19) 0.0320(19) -0.0292(17)
C13A 0.062(2) 0.094(3) 0.0601(18) -0.0213(19) 0.0051(15) -0.0221(18)
C12A 0.0604(18) 0.0622(19) 0.0468(14) -0.0062(14) -0.0028(13) -0.0074(13)
C17A 0.0390(13) 0.0625(18) 0.0442(13) -0.0003(12) 0.0085(11) 0.0123(12)
C18A 0.0573(18) 0.097(3) 0.081(2) 0.0043(19) 0.0149(17) 0.050(2)
N1A 0.0482(11) 0.0372(11) 0.0311(9) -0.0086(9) 0.0115(8) -0.0076(7)
N2A 0.0349(10) 0.0446(12) 0.0388(9) -0.0033(9) 0.0102(8) 0.0027(9)
O1A 0.0572(11) 0.0548(12) 0.0561(11) 0.0131(10) -0.0005(9) 0.0087(9)
O2A 0.0785(14) 0.0743(14) 0.0388(9) -0.0276(12) 0.0280(10) -0.0233(9)
O3A 0.0353(10) 0.103(2) 0.0692(13) -0.0017(10) 0.0059(9) 0.0341(13)
S1A 0.0493(3) 0.0405(3) 0.0289(2) 0.0010(3) 0.0029(2) -0.0018(2)
C1B 0.0428(12) 0.0363(12) 0.0386(11) -0.0073(10) 0.0114(10) -0.0046(9)
C2B 0.0284(10) 0.0408(12) 0.0396(11) -0.0031(9) 0.0111(9) 0.0040(9)
C3B 0.0320(11) 0.0487(14) 0.0423(12) 0.0031(10) 0.0083(9) 0.0088(10)
C4B 0.0400(12) 0.0535(15) 0.0296(10) -0.0044(11) 0.0030(9) 0.0073(10)
C5B 0.0390(12) 0.0417(13) 0.0334(10) 0.0012(10) 0.0099(9) 0.0018(9)
C6B 0.0530(15) 0.0572(18) 0.0474(14) 0.0036(13) 0.0099(11) -0.0136(12)
C7B 0.0560(16) 0.070(2) 0.0626(17) 0.0151(15) 0.0223(14) -0.0136(15)
C8B 0.0397(14) 0.074(2) 0.0604(16) 0.0124(14) 0.0134(12) 0.0068(15)
C9B 0.0410(13) 0.0488(15) 0.0568(14) -0.0004(12) 0.0047(11) 0.0037(13)
C10B 0.0423(12) 0.0381(13) 0.0465(12) 0.0000(10) 0.0093(10) -0.0022(10)
C11B 0.0459(13) 0.0422(14) 0.0414(12) 0.0020(10) 0.0178(10) 0.0077(9)
C12B 0.070(2) 0.082(3) 0.0588(17) -0.0207(17) 0.0013(15) 0.0301(17)
C13B 0.096(3) 0.104(3) 0.061(2) -0.010(2) 0.0021(19) 0.040(2)
C14B 0.090(3) 0.075(2) 0.075(2) 0.011(2) 0.034(2) 0.0384(19)
C15B 0.067(2) 0.0498(18) 0.097(2) 0.0029(15) 0.046(2) 0.0232(17)
C16B 0.0485(14) 0.0436(15) 0.0639(17) 0.0020(12) 0.0224(13) 0.0070(12)
C17B 0.0572(16) 0.0417(15) 0.0410(12) 0.0062(12) 0.0160(11) 0.0010(10)
C18B 0.098(3) 0.0469(19) 0.084(2) 0.0031(17) 0.021(2) -0.0066(16)
N1B 0.0428(10) 0.0384(11) 0.0360(9) -0.0021(8) 0.0148(8) 0.0055(8)
N2B 0.0459(12) 0.0432(13) 0.0541(12) 0.0160(11) 0.0163(10) 0.0089(10)
O1B 0.0388(10) 0.0814(16) 0.0722(13) -0.0158(11) -0.0029(9) -0.0075(12)
O2B 0.0558(11) 0.0522(11) 0.0435(9) 0.0023(8) 0.0246(8) 0.0015(8)
O3B 0.0478(10) 0.0490(11) 0.0607(11) 0.0041(8) 0.0093(9) -0.0076(8)
S1B 0.0416(3) 0.0590(4) 0.0362(3) -0.0103(3) 0.0023(2) -0.0070(3)

loop_
_atom_type_symbol
_atom_type_description
_atom_type_scat_dispersion_real
_atom_type_scat_dispersion_imag
_atom_type_scat_source
C C 0.0033 0.0016 'International Tables Vol C Tables 4.2.6.8 and 6.1.1.4'
H H 0.0000 0.0000 'International Tables Vol C Tables 4.2.6.8 and 6.1.1.4'
N N 0.0061 0.0033 'International Tables Vol C Tables 4.2.6.8 and 6.1.1.4'
O O 0.0106 0.0060 'International Tables Vol C Tables 4.2.6.8 and 6.1.1.4'
S S 0.1246 0.1234 'International Tables Vol C Tables 4.2.6.8 and 6.1.1.4'

loop_
_geom_angle_atom_site_label_1
_geom_angle_atom_site_label_2
_geom_angle_atom_site_label_3
_geom_angle
C5A C1A H1A 106.6
C5A C1A S1A 108.30(17)
N1A C1A H1A 106.6
N1A C1A C5A 115.4(2)
N1A C1A S1A 112.87(15)
S1A C1A H1A 106.6
N1A C2A C3A 120.12(19)
O2A C2A C3A 119.4(2)
O2A C2A N1A 120.3(2)
C2A C3A H3A 106.2
C4A C3A C2A 115.76(18)
C4A C3A H3A 106.2
N2A C3A C2A 110.52(18)
N2A C3A H3A 106.2
N2A C3A C4A 111.2(2)
C3A C4A H4AA 109.9
C3A C4A H4AB 109.9
C3A C4A S1A 108.90(16)
H4AA C4A H4AB 108.3
S1A C4A H4AA 109.9
S1A C4A H4AB 109.9
C6A C5A C1A 117.5(3)
C10A C5A C1A 123.3(2)
C10A C5A C6A 119.1(3)
C5A C6A H6A 120.2
C7A C6A C5A 119.5(3)
C7A C6A H6A 120.2
C6A C7A H7A 119.6
C8A C7A C6A 120.8(3)
C8A C7A H7A 119.6
C7A C8A H8A 119.6
C7A C8A C9A 120.7(3)
C9A C8A H8A 119.6
C8A C9A H9A 120.3
C10A C9A C8A 119.4(3)
C10A C9A H9A 120.3
C5A C10A H10A 119.8
C9A C10A C5A 120.5(3)
C9A C10A H10A 119.8
C16A C11A C12A 119.8(3)
C16A C11A N1A 119.7(2)
C12A C11A N1A 120.5(3)
C11A C16A H16A 120.2
C11A C16A C15A 119.6(3)
C15A C16A H16A 120.2
C16A C15A H15A 119.9
C14A C15A C16A 120.3(3)
C14A C15A H15A 119.9
C15A C14A H14A 120.0
C13A C14A C15A 120.0(3)
C13A C14A H14A 120.0
C14A C13A H13A 119.7
C14A C13A C12A 120.6(3)
C12A C13A H13A 119.7
C11A C12A C13A 119.7(3)
C11A C12A H12A 120.2
C13A C12A H12A 120.2
N2A C17A C18A 116.0(2)
O3A C17A C18A 121.6(3)
O3A C17A N2A 122.4(2)
C17A C18A H18A 109.5
C17A C18A H18B 109.5
C17A C18A H18C 109.5
H18A C18A H18B 109.5
H18A C18A H18C 109.5
H18B C18A H18C 109.5
C2A N1A C1A 127.96(19)
C2A N1A C11A 117.19(18)
C11A N1A C1A 114.79(18)
C3A N2A H2A 120.0(16)
C17A N2A C3A 121.0(2)
C17A N2A H2A 118.6(16)
C4A S1A C1A 94.46(11)
O1A S1A C1A 107.22(13)
O1A S1A C4A 105.71(11)
C5B C1B H1B 106.0
C5B C1B S1B 111.05(15)
N1B C1B H1B 106.0
N1B C1B C5B 115.16(19)
N1B C1B S1B 111.87(17)
S1B C1B H1B 106.0
N1B C2B C3B 118.6(2)
O2B C2B C3B 119.7(2)
O2B C2B N1B 121.3(2)
C2B C3B H3B 105.6
C4B C3B C2B 116.3(2)
C4B C3B H3B 105.6
N2B C3B C2B 112.0(2)
N2B C3B H3B 105.6
N2B C3B C4B 110.8(2)
C3B C4B H4BA 109.7
C3B C4B H4BB 109.7
C3B C4B S1B 109.99(17)
H4BA C4B H4BB 108.2
S1B C4B H4BA 109.7
S1B C4B H4BB 109.7
C6B C5B C1B 119.1(2)
C6B C5B C10B 119.1(2)
C10B C5B C1B 121.8(2)
C5B C6B H6B 119.9
C7B C6B C5B 120.1(3)
C7B C6B H6B 119.9
C6B C7B H7B 119.6
C8B C7B C6B 120.7(3)
C8B C7B H7B 119.6
C7B C8B H8B 120.1
C9B C8B C7B 119.8(3)
C9B C8B H8B 120.1
C8B C9B H9B 119.8
C8B C9B C10B 120.4(3)
C10B C9B H9B 119.8
C5B C10B H10B 120.0
C9B C10B C5B 119.9(2)
C9B C10B H10B 120.0
C12B C11B C16B 120.9(3)
C12B C11B N1B 120.3(2)
C16B C11B N1B 118.8(2)
C11B C12B H12B 120.1
C11B C12B C13B 119.9(3)
C13B C12B H12B 120.1
C12B C13B H13B 120.1
C14B C13B C12B 119.8(4)
C14B C13B H13B 120.1
C13B C14B H14B 119.9
C15B C14B C13B 120.3(3)
C15B C14B H14B 119.9
C14B C15B H15B 119.7
C14B C15B C16B 120.7(3)
C16B C15B H15B 119.7
C11B C16B C15B 118.5(3)
C11B C16B H16B 120.7
C15B C16B H16B 120.7
N2B C17B C18B 116.0(3)
O3B C17B C18B 122.0(3)
O3B C17B N2B 121.9(2)
C17B C18B H18D 109.5
C17B C18B H18E 109.5
C17B C18B H18F 109.5
H18D C18B H18E 109.5
H18D C18B H18F 109.5
H18E C18B H18F 109.5
C2B N1B C1B 128.89(19)
C2B N1B C11B 117.93(19)
C11B N1B C1B 113.1(2)
C3B N2B H2B 120(2)
C17B N2B C3B 121.5(2)
C17B N2B H2B 119(2)
C4B S1B C1B 94.54(11)
O1B S1B C1B 105.93(12)
O1B S1B C4B 105.70(14)

loop_
_geom_bond_atom_site_label_1
_geom_bond_atom_site_label_2
_geom_bond_distance
C1A H1A 0.9800
C1A C5A 1.514(4)
C1A N1A 1.465(3)
C1A S1A 1.841(3)
C2A C3A 1.527(3)
C2A N1A 1.371(3)
C2A O2A 1.217(3)
C3A H3A 0.9800
C3A C4A 1.524(3)
C3A N2A 1.459(3)
C4A H4AA 0.9700
C4A H4AB 0.9700
C4A S1A 1.801(2)
C5A C6A 1.404(3)
C5A C10A 1.388(4)
C6A H6A 0.9300
C6A C7A 1.383(5)
C7A H7A 0.9300
C7A C8A 1.355(6)
C8A H8A 0.9300
C8A C9A 1.389(5)
C9A H9A 0.9300
C9A C10A 1.382(4)
C10A H10A 0.9300
C11A C16A 1.372(4)
C11A C12A 1.375(4)
C11A N1A 1.449(3)
C16A H16A 0.9300
C16A C15A 1.390(5)
C15A H15A 0.9300
C15A C14A 1.362(6)
C14A H14A 0.9300
C14A C13A 1.356(6)
C13A H13A 0.9300
C13A C12A 1.385(5)
C12A H12A 0.9300
C17A C18A 1.502(4)
C17A N2A 1.336(3)
C17A O3A 1.226(3)
C18A H18A 0.9600
C18A H18B 0.9600
C18A H18C 0.9600
N2A H2A 0.91(3)
O1A S1A 1.491(2)
C1B H1B 0.9800
C1B C5B 1.515(3)
C1B N1B 1.468(3)
C1B S1B 1.846(3)
C2B C3B 1.547(3)
C2B N1B 1.351(3)
C2B O2B 1.227(3)
C3B H3B 0.9800
C3B C4B 1.521(3)
C3B N2B 1.445(4)
C4B H4BA 0.9700
C4B H4BB 0.9700
C4B S1B 1.788(3)
C5B C6B 1.392(4)
C5B C10B 1.394(4)
C6B H6B 0.9300
C6B C7B 1.380(4)
C7B H7B 0.9300
C7B C8B 1.377(5)
C8B H8B 0.9300
C8B C9B 1.374(4)
C9B H9B 0.9300
C9B C10B 1.392(4)
C10B H10B 0.9300
C11B C12B 1.361(4)
C11B C16B 1.372(4)
C11B N1B 1.460(3)
C12B H12B 0.9300
C12B C13B 1.389(5)
C13B H13B 0.9300
C13B C14B 1.369(6)
C14B H14B 0.9300
C14B C15B 1.353(5)
C15B H15B 0.9300
C15B C16B 1.401(4)
C16B H16B 0.9300
C17B C18B 1.505(4)
C17B N2B 1.350(4)
C17B O3B 1.219(3)
C18B H18D 0.9600
C18B H18E 0.9600
C18B H18F 0.9600
N2B H2B 0.79(3)
O1B S1B 1.497(2)

loop_
_geom_hbond_atom_site_label_D
_geom_hbond_atom_site_label_H
_geom_hbond_atom_site_label_A
_geom_hbond_site_symmetry_A
_geom_hbond_distance_DH
_geom_hbond_distance_HA
_geom_hbond_distance_DA
_geom_hbond_angle_DHA
N2A H2A O2B 1_655 0.91(3) 2.25(3) 3.137(3) 164(2)
N2B H2B O1B 2 0.79(3) 2.14(3) 2.916(3) 168(3)
C10A H10A O3A . 0.93 2.42 3.259(3) 149
C10B H10B O3B . 0.93 2.44 3.232(4) 143
C4B H4BB O2A 2_655 0.97 2.25 3.116(3) 148

_cod_database_fobs_code 2242303
